data_4100049
loop_
_publ_author_name
'Yamashita, Makoto'
'Yamamoto, Yohsuke'
'Akiba, Kin-ya'
'Hashizume, Daisuke'
'Iwasaki, Fujiko'
'Takagi, Nozomi'
'Nagase, Shigeru'

_publ_section_title
;
 Syntheses and Structures of Hypervalent Pentacoordinate Carbon and Boron
 Compounds Bearing an Anthracene Skeleton -- Elucidation of Hypervalent
 Interaction Based on X-ray Analysis and DFT Calculation
;
_journal_coden_ASTM JACSAT
_journal_issue 12
_journal_name_full 'Journal of the American Chemical Society'
_journal_page_first 4354
_journal_page_last 4371
_journal_paper_doi 10.1021/ja0438011
_journal_volume 127
_journal_year 2005
_chemical_formula_moiety 'C16 H13 B Cl2 O2 '
_chemical_formula_sum 'C16 H13 B Cl2 O2'
_chemical_formula_weight 318.99
_chemical_melting_point ?
_space_group_IT_number 31
_symmetry_cell_setting orthorhombic
_symmetry_Int_Tables_number 31
_symmetry_space_group_name_Hall 'P 2ac -2'
_symmetry_space_group_name_H-M 'P m n 21'
_cell_angle_alpha 90
_cell_angle_beta 90
_cell_angle_gamma 90
_cell_formula_units_Z 2
_cell_length_a 6.9500(2)
_cell_length_b 9.0800(2)
_cell_length_c 11.3230(4)
_cell_measurement_temperature 273.2
_cell_volume 714.55(4)
_cod_depositor_comments
;
 Updated bibliographic information.

 Antanas Vaitkus,
 2019-10-01
;
_cod_original_formula_sum 'C16 H13 B Cl2 O2 '
_cod_database_code 4100049

loop_
_symmetry_equiv_pos_as_xyz
x,y,z
-x,y,z
1/2-x,-y,1/2+z
1/2+x,-y,1/2+z

loop_
_atom_site_label
_atom_site_type_symbol
_atom_site_fract_x
_atom_site_fract_y
_atom_site_fract_z
_atom_site_U_iso_or_equiv
_atom_site_adp_type
_atom_site_occupancy
_atom_site_calc_flag
_atom_site_refinement_flags
_atom_site_disorder_assembly
_atom_site_disorder_group
Cl(1) Cl 0.7187(1) 0.39757(10) 0.4182(2) 0.0451(3) Uani 1.00 d . . .
Cl(2) Cl 0.2813(1) 0.39757(10) 0.4182(2) 0.0451(3) Uani 1.00 d . . .
O(1) O 0.5000 0.2867(4) 0.6029(3) 0.0419(9) Uani 1.00 d S . .
O(2) O 0.5000 0.2382(5) 0.2118(4) 0.0450(9) Uani 1.00 d S . .
C(1) C 0.5000 0.1429(6) 0.6417(4) 0.0296(9) Uani 1.00 d S . .
C(2) C 0.5000 0.0931(7) 0.7546(5) 0.039(1) Uani 1.00 d S . .
C(3) C 0.5000 -0.0634(8) 0.7710(5) 0.045(1) Uani 1.00 d S . .
C(4) C 0.5000 -0.1590(7) 0.6788(5) 0.041(1) Uani 1.00 d S . .
C(5) C 0.5000 -0.2175(7) 0.2421(5) 0.043(1) Uani 1.00 d S . .
C(6) C 0.5000 -0.1581(9) 0.1308(6) 0.046(1) Uani 1.00 d S . .
C(7) C 0.5000 0.0005(8) 0.1173(4) 0.042(1) Uani 1.00 d S . .
C(8) C 0.5000 0.0890(6) 0.2135(5) 0.0322(9) Uani 1.00 d S . .
C(9) C 0.5000 0.1212(5) 0.4326(4) 0.0267(8) Uani 1.00 d S . .
C(10) C 0.5000 -0.1930(6) 0.4587(5) 0.0351(10) Uani 1.00 d S . .
C(11) C 0.5000 0.0492(5) 0.5421(4) 0.0256(9) Uani 1.00 d S . .
C(12) C 0.5000 -0.1078(5) 0.5595(5) 0.0323(10) Uani 1.00 d S . .
C(13) C 0.5000 -0.1285(6) 0.3442(4) 0.0313(9) Uani 1.00 d S . .
C(14) C 0.5000 0.0310(5) 0.3303(4) 0.0275(9) Uani 1.00 d S . .
C(15) C 0.5000 0.4078(8) 0.6823(7) 0.075(3) Uani 1.00 d S . .
C(16) C 0.5000 0.312(1) 0.0997(6) 0.057(2) Uani 1.00 d S . .
B(1) B 0.5000 0.2939(6) 0.4542(4) 0.0323(8) Uani 1.00 d S . .
H H 0.5000 -0.2973 0.4659 0.0421 Uiso 1.00 d S . .
H H 0.5000 -0.1017 0.8491 0.0546 Uiso 1.00 d S . .
H H 0.5000 -0.2202 0.0633 0.0549 Uiso 1.00 d S . .
H H 0.5000 0.0427 0.0405 0.0503 Uiso 1.00 d S . .
H H 0.5000 0.1590 0.8198 0.0472 Uiso 1.00 d S . .
H H 0.5000 -0.3215 0.2507 0.0521 Uiso 1.00 d S . .
H H 0.5000 -0.2619 0.6939 0.0487 Uiso 1.00 d S . .
H H 0.5000 0.4154 0.1118 0.0684 Uiso 1.00 d S . .
H H 0.6105 0.2832 0.0559 0.0684 Uiso 1.00 d . . .
H H 0.3873 0.2858 0.0571 0.0684 Uiso 1.00 d . . .
H H 0.6116 0.4036 0.7307 0.0896 Uiso 1.00 d . . .
H H 0.5000 0.4973 0.6388 0.0896 Uiso 1.00 d S . .
H H 0.3884 0.4036 0.7307 0.0896 Uiso 1.00 d . . .
